data_1563132
loop_
_publ_author_name
'Zhang, Qiuyue'
'Yang, Wenhong'
'Wang, Zheng'
'Solan, Gregory A.'
'Liang, Tongling'
'Sun, Wen-Hua'

_publ_section_title
;
 Doubly fused N,N,N-iron ethylene polymerization catalysts appended with
 fluoride substituents; probing catalytic performance via a combined
 experimental and MLR study
;
_journal_issue 13
_journal_name_full 'Catalysis Science &amp; Technology'
_journal_page_first 4605
_journal_page_last 4618
_journal_paper_doi 10.1039/D1CY00821H
_journal_volume 11
_journal_year 2021
_chemical_formula_moiety 'C57 H51 Cl2 F4 Fe N3'
_chemical_formula_sum 'C57 H51 Cl2 F4 Fe N3'
_chemical_formula_weight 980.75
_space_group_crystal_system trigonal
_space_group_IT_number 144
_space_group_name_Hall 'P 31'
_space_group_name_H-M_alt 'P 31'
_atom_sites_solution_hydrogens geom
_atom_sites_solution_primary iterative
_audit_creation_date 2020-08-28
_audit_creation_method
;
Olex2 1.2
(compiled 2018.05.29 svn.r3508 for OlexSys, GUI svn.r5506)
;
_audit_update_record
;
2021-05-07 deposited with the CCDC.	2021-06-03 downloaded from the CCDC.
;
_cell_angle_alpha 90
_cell_angle_beta 90
_cell_angle_gamma 120
_cell_formula_units_Z 3
_cell_length_a 14.6606(3)
_cell_length_b 14.6606(3)
_cell_length_c 22.0189(5)
_cell_measurement_reflns_used 10963
_cell_measurement_temperature 169.99(10)
_cell_measurement_theta_max 71.3320
_cell_measurement_theta_min 3.4660
_cell_volume 4098.55(15)
_computing_cell_refinement 'CrysAlisPro 1.171.40.67a (Rigaku OD, 2019)'
_computing_data_collection 'CrysAlisPro 1.171.40.67a (Rigaku OD, 2019)'
_computing_data_reduction 'CrysAlisPro 1.171.40.67a (Rigaku OD, 2019)'
_computing_molecular_graphics 'Olex2 (Dolomanov et al., 2009)'
_computing_publication_material 'Olex2 (Dolomanov et al., 2009)'
_computing_structure_refinement 'ShelXL (Sheldrick, 2015)'
_computing_structure_solution 'olex2.solve (Bourhis et al., 2015)'
_diffrn_ambient_environment N~2~
_diffrn_ambient_temperature 169.99(10)
_diffrn_detector 'Hybrid Pixel Array Detector'
_diffrn_detector_area_resol_mean 10.0000
_diffrn_detector_type HyPix
_diffrn_measured_fraction_theta_full 1.000
_diffrn_measured_fraction_theta_max 0.971
_diffrn_measurement_details
;
List of Runs (angles in degrees, time in seconds):

  # Type    Start    End  Width  t~exp~   \w     \q     \k     \f   Frames
#--------------------------------------------------------------------------
  1  \w     -5.00  28.00   0.50    1.00    --  -47.20  25.00   3.00   66
  2  \w    -38.00 -12.00   0.50    1.00    --  -47.20  38.00 150.00   52
  3  \w   -104.00 -50.00   0.50    3.00    --  -99.00  99.00 150.00  108
  4  \w   -112.00 -86.00   0.50    3.00    --  -99.00 -45.00 120.00   52
  5  \w   -103.00 -76.00   0.50    3.00    --  -99.00 -77.00  90.00   54
  6  \w   -103.00 -77.00   0.50    3.00    --  -99.00 -74.00 104.28   52
  7  \w   -102.00 -76.00   0.50    3.00    --  -99.00 -77.00 150.00   52
  8  \w   -101.00 -75.00   0.50    3.00    --  -99.00 -79.00 132.59   52
  9  \w   -103.00 -77.00   0.50    3.00    --  -99.00 -75.00 139.62   52
 10  \w   -108.00 -81.00   0.50    3.00    --  -99.00 -66.00  98.69   54
 11  \w   -110.00 -78.00   0.50    3.00    --  -99.00 -72.00 130.18   64
 12  \w   -101.00 -75.00   0.50    3.00    --  -99.00 -80.00 106.99   52
 13  \w   -102.00 -77.00   0.50    3.00    --  -99.00 -76.00 164.68   50
 14  \w   -107.00 -81.00   0.50    3.00    --  -99.00 -65.00 142.20   52
 15  \w   -108.00 -81.00   0.50    3.00    --  -99.00 -64.00  98.78   54
 16  \w   -112.00 -76.00   0.50    3.00    --  -99.00 -77.00 120.00   72
 17  \w   -118.00 -76.00   0.50    3.00    --  -99.00 -77.00  85.95   84
 18  \w   -108.00 -82.00   0.50    3.00    --  -99.00 -61.00 150.00   52
 19  \w   -123.00 -80.00   0.50    3.00    --  -99.00 -68.00  87.09   86
 20  \w   -115.00 -77.00   0.50    1.00    --  -47.20-140.00 168.00   76
 21  \w     71.00 116.00   0.50    1.00    --   47.20 140.00-132.00   90
 22  \w     97.00 163.00   0.50    3.00    --  103.25 130.00  54.00  132
 23  \w    130.00 163.00   0.50    3.00    --  103.25 101.00 129.00   66
 24  \w     92.00 169.00   0.50    3.00    --  103.25  99.00 150.00  154
 25  \w     36.00 119.00   0.50    1.00    --   47.20  38.00  60.00  166
 26  \w     47.00  72.00   0.50    1.00    --   47.20  38.00 120.00   50
 27  \w     33.00  66.00   0.50    1.00    --   47.20  57.00 120.00   66
 28  \w     28.00 114.00   0.50    1.00    --   47.20  77.00 120.00  172
 29  \w     36.00  73.00   0.50    3.00    --  103.25 -61.00  90.00   74
 30  \w     78.00 104.00   0.50    3.00    --  103.25-101.00  25.00   52
 31  \w     67.00 106.00   0.50    3.00    --  103.25 -94.00 -30.00   78
 32  \w     36.00  62.00   0.50    3.00    --  103.25 -94.00 -30.00   52
 33  \w    -14.00  12.00   0.50    1.00    --   47.20 -25.00-159.00   52
 34  \w   -102.00 -77.00   0.50    1.00    --  -47.20 -25.00-159.00   50
 35  \w   -151.00-126.00   0.50    3.00    --  -99.00 -25.00-159.00   50
 36  \w   -168.00 -95.00   0.50    3.00    --  -99.00-100.00  67.00  146
 37  \w   -149.00-122.00   0.50    3.00    --  -99.00 -77.00  85.95   54
 38  \w   -163.00 -97.00   0.50    3.00    --  -99.00-105.00  89.00  132
 39  \w   -150.00-124.00   0.50    3.00    --  -99.00 -76.00 164.68   52
 40  \w   -167.00 -77.00   0.50    3.00    --  -99.00 -76.00 124.99  180
 41  \w   -163.00 -80.00   0.50    3.00    --  -99.00-140.00 168.00  166
;
_diffrn_measurement_device 'four-circle diffractometer'
_diffrn_measurement_device_type 'XtaLAB Synergy R, HyPix'
_diffrn_measurement_method '\w scans'
_diffrn_orient_matrix_type 'CrysAlisPro convention (1999,Acta A55,543-557)'
_diffrn_orient_matrix_UB_11 -0.0247461000
_diffrn_orient_matrix_UB_12 -0.1150450000
_diffrn_orient_matrix_UB_13 0.0041255000
_diffrn_orient_matrix_UB_21 -0.1138285000
_diffrn_orient_matrix_UB_22 -0.0381164000
_diffrn_orient_matrix_UB_23 -0.0206306000
_diffrn_orient_matrix_UB_31 0.0336495000
_diffrn_orient_matrix_UB_32 0.0046770000
_diffrn_orient_matrix_UB_33 -0.0667796000
_diffrn_radiation_monochromator mirror
_diffrn_radiation_probe x-ray
_diffrn_radiation_type CuK\a
_diffrn_radiation_wavelength 1.54184
_diffrn_reflns_av_R_equivalents 0.0786
_diffrn_reflns_av_unetI/netI 0.0630
_diffrn_reflns_Laue_measured_fraction_full 1.000
_diffrn_reflns_Laue_measured_fraction_max 0.971
_diffrn_reflns_limit_h_max 18
_diffrn_reflns_limit_h_min -15
_diffrn_reflns_limit_k_max 16
_diffrn_reflns_limit_k_min -18
_diffrn_reflns_limit_l_max 25
_diffrn_reflns_limit_l_min -27
_diffrn_reflns_number 45877
_diffrn_reflns_point_group_measured_fraction_full 0.983
_diffrn_reflns_point_group_measured_fraction_max 0.940
_diffrn_reflns_theta_full 67.684
_diffrn_reflns_theta_max 75.673
_diffrn_reflns_theta_min 3.481
_diffrn_source 'Rotating-anode X-ray tube'
_diffrn_source_type 'PhotonJet R (Cu) X-ray Source'
_exptl_absorpt_coefficient_mu 3.524
_exptl_absorpt_correction_T_max 1.00000
_exptl_absorpt_correction_T_min 0.60931
_exptl_absorpt_correction_type multi-scan
_exptl_absorpt_process_details
;
CrysAlisPro 1.171.40.67a (Rigaku Oxford Diffraction, 2019)
Empirical absorption correction using spherical harmonics,
 implemented in SCALE3 ABSPACK scaling algorithm.
;
_exptl_crystal_colour blue
_exptl_crystal_colour_primary blue
_exptl_crystal_density_diffrn 1.192
_exptl_crystal_description needle
_exptl_crystal_F_000 1530
_exptl_crystal_size_max 0.15
_exptl_crystal_size_mid 0.1
_exptl_crystal_size_min 0.06
_refine_diff_density_max 0.467
_refine_diff_density_min -0.391
_refine_diff_density_rms 0.052
_refine_ls_abs_structure_details
;
 Flack x determined using 3197 quotients [(I+)-(I-)]/[(I+)+(I-)]
 (Parsons, Flack and Wagner, Acta Cryst. B69 (2013) 249-259).
;
_refine_ls_abs_structure_Flack -0.004(4)
_refine_ls_extinction_method none
_refine_ls_goodness_of_fit_ref 1.038
_refine_ls_hydrogen_treatment constr
_refine_ls_matrix_type full
_refine_ls_number_parameters 608
_refine_ls_number_reflns 10662
_refine_ls_number_restraints 1
_refine_ls_restrained_S_all 1.038
_refine_ls_R_factor_all 0.0703
_refine_ls_R_factor_gt 0.0494
_refine_ls_shift/su_max 0.003
_refine_ls_shift/su_mean 0.000
_refine_ls_structure_factor_coef Fsqd
_refine_ls_weighting_details 'w=1/[\s^2^(Fo^2^)+(0.0654P)^2^+1.4837P] where P=(Fo^2^+2Fc^2^)/3'
_refine_ls_weighting_scheme calc
_refine_ls_wR_factor_gt 0.1173
_refine_ls_wR_factor_ref 0.1315
_reflns_Friedel_coverage 0.935
_reflns_Friedel_fraction_full 0.967
_reflns_Friedel_fraction_max 0.908
_reflns_number_gt 8421
_reflns_number_total 10662
_reflns_threshold_expression 'I > 2\s(I)'
_cod_data_source_file d1cy00821h2.cif
_cod_data_source_block Fe6
_cod_depositor_comments 'Adding full bibliography for 1563131--1563133.cif.'
_cod_original_cell_volume 4098.54(19)
_cod_database_code 1563132
_shelx_shelxl_version_number 2017/1
_chemical_oxdiff_usercomment 'C H N Fe Cl'
_shelx_space_group_comment
;
The symmetry employed for this shelxl refinement is uniquely defined
by the following loop, which should always be used as a source of
symmetry information in preference to the above space-group names.
They are only intended as comments.
;
_reflns_odcompleteness_completeness 99.94
_reflns_odcompleteness_iscentric 1
_reflns_odcompleteness_theta 66.97
_olex2_refinement_description
;
1. Fixed Uiso
 At 1.2 times of:
  All C(H) groups, All C(H,H) groups
 At 1.5 times of:
  All C(H,H,H) groups
2.a Ternary CH refined with riding coordinates:
 C25(H25), C45(H45)
2.b Secondary CH2 refined with riding coordinates:
 C13(H13A,H13B), C12(H12A,H12B), C10(H10A,H10B), C3(H3A,H3B), C11(H11A,H11B),
 C6(H6A,H6B), C4(H4A,H4B), C5(H5A,H5B)
2.c Aromatic/amide H refined with riding coordinates:
 C39(H39), C19(H19), C37(H37), C41(H41), C21(H21), C57(H57), C8(H8), C30(H30),
 C33(H33), C31(H31), C51(H51), C47(H47), C53(H53), C36(H36), C28(H28), C54(H54),
  C48(H48), C34(H34), C56(H56), C27(H27), C50(H50)
2.d Idealised Me refined as rotating group:
 C23(H23A,H23B,H23C), C24(H24A,H24B,H24C), C43(H43A,H43B,H43C), C44(H44A,H44B,
 H44C)
;
_olex2_submission_special_instructions 'No special instructions were received'
_oxdiff_exptl_absorpt_empirical_details
;
Empirical correction (ABSPACK) includes:
- Absorption correction using spherical harmonics
- Frame scaling
;
_oxdiff_exptl_absorpt_empirical_full_max 1.678
_oxdiff_exptl_absorpt_empirical_full_min 0.656

loop_
_space_group_symop_operation_xyz
'x, y, z'
'-y, x-y, z+1/3'
'-x+y, -x, z+2/3'

loop_
_atom_site_label
_atom_site_type_symbol
_atom_site_fract_x
_atom_site_fract_y
_atom_site_fract_z
_atom_site_U_iso_or_equiv
_atom_site_adp_type
_atom_site_occupancy
_atom_site_site_symmetry_order
_atom_site_calc_flag
_atom_site_refinement_flags_posn
_atom_site_refinement_flags_adp
_atom_site_refinement_flags_occupancy
_atom_site_disorder_assembly
_atom_site_disorder_group
Fe1 Fe 0.52144(6) 0.53660(6) 0.55919(4) 0.03034(19) Uani 1 1 d . . . . .
Cl2 Cl 0.47371(11) 0.60233(13) 0.47497(6) 0.0455(3) Uani 1 1 d . . . . .
Cl1 Cl 0.47490(13) 0.36668(12) 0.56844(8) 0.0516(4) Uani 1 1 d . . . . .
F3 F 0.0274(3) 0.1248(3) 0.37460(19) 0.0627(10) Uani 1 1 d . . . . .
F4 F 0.0906(4) 0.7542(4) 0.5567(2) 0.0716(12) Uani 1 1 d . . . . .
F2 F 0.3745(3) 0.1826(3) 0.2654(2) 0.0725(13) Uani 1 1 d . . . . .
N1 N 0.6870(3) 0.5991(3) 0.5330(2) 0.0308(9) Uani 1 1 d . . . . .
N3 N 0.4103(3) 0.5457(3) 0.6226(2) 0.0308(9) Uani 1 1 d . . . . .
F1 F 0.9059(4) 0.8973(3) 0.2696(3) 0.0853(15) Uani 1 1 d . . . . .
N2 N 0.6041(3) 0.6878(3) 0.5968(2) 0.0324(10) Uani 1 1 d . . . . .
C39 C 0.7405(4) 0.4265(4) 0.4342(3) 0.0360(12) Uani 1 1 d . . . . .
H39 H 0.731535 0.404152 0.393981 0.043 Uiso 1 1 calc R . . . .
C22 C 0.3190(4) 0.4101(4) 0.6997(3) 0.0343(11) Uani 1 1 d . . . . .
C29 C 0.0753(5) 0.2065(5) 0.4156(3) 0.0475(15) Uani 1 1 d . . . . .
C20 C 0.1351(5) 0.2765(5) 0.6852(3) 0.0426(14) Uani 1 1 d . . . . .
C14 C 0.4417(4) 0.6378(4) 0.6459(2) 0.0310(11) Uani 1 1 d . . . . .
C19 C 0.1369(4) 0.3195(5) 0.6293(3) 0.0400(13) Uani 1 1 d . . . . .
H19 H 0.076864 0.287550 0.605099 0.048 Uiso 1 1 calc R . . . .
C15 C 0.5466(4) 0.7237(4) 0.6253(3) 0.0345(12) Uani 1 1 d . . . . .
C37 C 0.2430(5) 0.6293(5) 0.5198(3) 0.0447(14) Uani 1 1 d . . . . .
H37 H 0.303187 0.644095 0.497916 0.054 Uiso 1 1 calc R . . . .
C1 C 0.7021(4) 0.7533(4) 0.5759(3) 0.0317(11) Uani 1 1 d . . . . .
C9 C 0.5863(4) 0.8317(4) 0.6327(3) 0.0387(13) Uani 1 1 d . . . . .
C41 C 0.7971(4) 0.4206(4) 0.5337(3) 0.0392(13) Uani 1 1 d . . . . .
H41 H 0.826424 0.394151 0.561048 0.047 Uiso 1 1 calc R . . . .
C13 C 0.3850(4) 0.6624(5) 0.6933(3) 0.0391(12) Uani 1 1 d . . . . .
H13A H 0.434176 0.701708 0.725561 0.047 Uiso 1 1 calc R . . . .
H13B H 0.330374 0.596818 0.710528 0.047 Uiso 1 1 calc R . . . .
C7 C 0.7475(4) 0.8619(4) 0.5821(3) 0.0384(13) Uani 1 1 d . . . . .
C38 C 0.7086(4) 0.4974(4) 0.4517(2) 0.0311(11) Uani 1 1 d . . . . .
C40 C 0.7852(4) 0.3883(4) 0.4748(3) 0.0370(13) Uani 1 1 d . . . . .
C12 C 0.3344(5) 0.7261(5) 0.6705(3) 0.0427(14) Uani 1 1 d . . . . .
H12A H 0.274282 0.680952 0.645256 0.051 Uiso 1 1 calc R . . . .
H12B H 0.308810 0.747555 0.705147 0.051 Uiso 1 1 calc R . . . .
C10 C 0.5230(5) 0.8784(5) 0.6578(3) 0.0492(16) Uani 1 1 d . . . . .
H10A H 0.557278 0.952334 0.646879 0.059 Uiso 1 1 calc R . . . .
H10B H 0.522058 0.873808 0.701730 0.059 Uiso 1 1 calc R . . . .
C2 C 0.7516(4) 0.6962(4) 0.5472(3) 0.0344(12) Uani 1 1 d . . . . .
C52 C 0.5793(4) 0.4419(4) 0.3663(3) 0.0342(12) Uani 1 1 d . . . . .
C21 C 0.2275(5) 0.3222(5) 0.7197(3) 0.0428(13) Uani 1 1 d . . . . .
H21 H 0.227635 0.292919 0.757107 0.051 Uiso 1 1 calc R . . . .
C25 C 0.2249(4) 0.4547(4) 0.5452(3) 0.0347(12) Uani 1 1 d . . . . .
H25 H 0.298771 0.494987 0.532477 0.042 Uiso 1 1 calc R . . . .
C3 C 0.8687(4) 0.7509(5) 0.5423(3) 0.0455(15) Uani 1 1 d . . . . .
H3A H 0.889475 0.698814 0.534300 0.055 Uiso 1 1 calc R . . . .
H3B H 0.898772 0.783422 0.581124 0.055 Uiso 1 1 calc R . . . .
C26 C 0.1697(4) 0.3676(5) 0.4984(3) 0.0370(12) Uani 1 1 d . . . . .
C32 C 0.1865(4) 0.5329(4) 0.5488(3) 0.0373(12) Uani 1 1 d . . . . .
C35 C 0.1227(5) 0.6807(5) 0.5538(3) 0.0508(16) Uani 1 1 d . . . . .
C23 C 0.4201(5) 0.4525(5) 0.7350(3) 0.0431(14) Uani 1 1 d . . . . .
H23A H 0.410093 0.406419 0.768492 0.065 Uiso 1 1 calc GR . . . .
H23B H 0.440207 0.521428 0.750093 0.065 Uiso 1 1 calc GR . . . .
H23C H 0.474584 0.456572 0.708960 0.065 Uiso 1 1 calc GR . . . .
C55 C 0.4419(5) 0.2679(5) 0.2990(3) 0.0497(16) Uani 1 1 d . . . . .
C17 C 0.7242(4) 0.5313(4) 0.5118(2) 0.0319(11) Uani 1 1 d . . . . .
C46 C 0.7258(4) 0.6338(5) 0.3731(3) 0.0367(12) Uani 1 1 d . . . . .
C57 C 0.4922(5) 0.3570(5) 0.3934(3) 0.0487(15) Uani 1 1 d . . . . .
H57 H 0.479296 0.359100 0.434580 0.058 Uiso 1 1 calc R . . . .
C42 C 0.7675(4) 0.4914(5) 0.5547(3) 0.0378(12) Uani 1 1 d . . . . .
C8 C 0.6871(5) 0.8978(5) 0.6106(3) 0.0417(14) Uani 1 1 d . . . . .
H8 H 0.715591 0.970123 0.615199 0.050 Uiso 1 1 calc R . . . .
C18 C 0.2250(4) 0.4087(4) 0.6081(3) 0.0349(12) Uani 1 1 d . . . . .
C16 C 0.3163(4) 0.4557(4) 0.6439(3) 0.0331(11) Uani 1 1 d . . . . .
C30 C 0.1629(6) 0.2204(6) 0.4463(3) 0.0570(18) Uani 1 1 d . . . . .
H30 H 0.189827 0.175728 0.439431 0.068 Uiso 1 1 calc R . . . .
C11 C 0.4094(5) 0.8232(5) 0.6343(3) 0.0498(16) Uani 1 1 d . . . . .
H11A H 0.383830 0.872815 0.635331 0.060 Uiso 1 1 calc R . . . .
H11B H 0.408859 0.803036 0.592330 0.060 Uiso 1 1 calc R . . . .
C33 C 0.0953(5) 0.5123(5) 0.5802(3) 0.0471(15) Uani 1 1 d . . . . .
H33 H 0.055448 0.447784 0.599506 0.057 Uiso 1 1 calc R . . . .
C31 C 0.2101(6) 0.3019(6) 0.4875(3) 0.0546(17) Uani 1 1 d . . . . .
H31 H 0.270052 0.312829 0.508220 0.066 Uiso 1 1 calc R . . . .
C51 C 0.6979(5) 0.7109(5) 0.3665(3) 0.0457(14) Uani 1 1 d . . . . .
H51 H 0.638082 0.703080 0.385871 0.055 Uiso 1 1 calc R . . . .
C24 C 0.0386(5) 0.1791(6) 0.7076(4) 0.0613(19) Uani 1 1 d . . . . .
H24A H 0.019143 0.192739 0.746776 0.092 Uiso 1 1 calc GR . . . .
H24B H 0.053304 0.122420 0.710795 0.092 Uiso 1 1 calc GR . . . .
H24C H -0.018319 0.160017 0.679578 0.092 Uiso 1 1 calc GR . . . .
C45 C 0.6533(4) 0.5335(4) 0.4073(3) 0.0350(12) Uani 1 1 d . . . . .
H45 H 0.607759 0.549791 0.432070 0.042 Uiso 1 1 calc R . . . .
C47 C 0.8176(5) 0.6492(5) 0.3445(3) 0.0437(14) Uani 1 1 d . . . . .
H47 H 0.838700 0.599373 0.349237 0.052 Uiso 1 1 calc R . . . .
C53 C 0.5940(5) 0.4370(5) 0.3056(3) 0.0473(15) Uani 1 1 d . . . . .
H53 H 0.651072 0.493622 0.286911 0.057 Uiso 1 1 calc R . . . .
C36 C 0.2114(6) 0.7050(5) 0.5226(3) 0.0515(16) Uani 1 1 d . . . . .
H36 H 0.250289 0.770056 0.503655 0.062 Uiso 1 1 calc R . . . .
C28 C 0.0354(6) 0.2704(5) 0.4234(3) 0.0540(17) Uani 1 1 d . . . . .
H28 H -0.022960 0.260220 0.401250 0.065 Uiso 1 1 calc R . . . .
C49 C 0.8460(6) 0.8096(5) 0.3042(3) 0.0562(18) Uani 1 1 d . . . . .
C43 C 0.7729(6) 0.5175(6) 0.6214(3) 0.0534(16) Uani 1 1 d . . . . .
H43A H 0.795466 0.476209 0.643885 0.080 Uiso 1 1 calc GR . . . .
H43B H 0.704525 0.501910 0.635304 0.080 Uiso 1 1 calc GR . . . .
H43C H 0.822158 0.590985 0.627414 0.080 Uiso 1 1 calc GR . . . .
C54 C 0.5256(5) 0.3491(5) 0.2702(3) 0.0517(16) Uani 1 1 d . . . . .
H54 H 0.537025 0.346410 0.228887 0.062 Uiso 1 1 calc R . . . .
C48 C 0.8770(5) 0.7366(5) 0.3094(3) 0.0507(16) Uani 1 1 d . . . . .
H48 H 0.937046 0.745780 0.289620 0.061 Uiso 1 1 calc R . . . .
C34 C 0.0632(5) 0.5870(6) 0.5830(3) 0.0549(18) Uani 1 1 d . . . . .
H34 H 0.002813 0.573300 0.604158 0.066 Uiso 1 1 calc R . . . .
C56 C 0.4247(6) 0.2697(6) 0.3592(4) 0.0584(18) Uani 1 1 d . . . . .
H56 H 0.367799 0.212419 0.377577 0.070 Uiso 1 1 calc R . . . .
C6 C 0.8533(5) 0.9410(5) 0.5562(3) 0.0503(16) Uani 1 1 d . . . . .
H6A H 0.908259 0.947039 0.583216 0.060 Uiso 1 1 calc R . . . .
H6B H 0.858043 1.009347 0.554180 0.060 Uiso 1 1 calc R . . . .
C4 C 0.9151(5) 0.8356(5) 0.4927(3) 0.0509(16) Uani 1 1 d . . . . .
H4A H 0.990846 0.876232 0.498023 0.061 Uiso 1 1 calc R . . . .
H4B H 0.901335 0.801117 0.453495 0.061 Uiso 1 1 calc R . . . .
C27 C 0.0833(5) 0.3527(5) 0.4654(3) 0.0494(16) Uani 1 1 d . . . . .
H27 H 0.056648 0.397834 0.471070 0.059 Uiso 1 1 calc R . . . .
C5 C 0.8718(5) 0.9105(6) 0.4924(3) 0.0550(17) Uani 1 1 d . . . . .
H5A H 0.805751 0.877989 0.470350 0.066 Uiso 1 1 calc R . . . .
H5B H 0.920761 0.974106 0.470832 0.066 Uiso 1 1 calc R . . . .
C50 C 0.7583(6) 0.7994(6) 0.3313(4) 0.0582(18) Uani 1 1 d . . . . .
H50 H 0.739097 0.850529 0.326276 0.070 Uiso 1 1 calc R . . . .
C44 C 0.8163(5) 0.3096(5) 0.4538(3) 0.0476(15) Uani 1 1 d . . . . .
H44A H 0.754970 0.247115 0.439552 0.071 Uiso 1 1 calc GR . . . .
H44B H 0.846919 0.291903 0.487063 0.071 Uiso 1 1 calc GR . . . .
H44C H 0.866624 0.339625 0.421457 0.071 Uiso 1 1 calc GR . . . .

loop_
_atom_site_aniso_label
_atom_site_aniso_U_11
_atom_site_aniso_U_22
_atom_site_aniso_U_33
_atom_site_aniso_U_23
_atom_site_aniso_U_13
_atom_site_aniso_U_12
Fe1 0.0283(4) 0.0305(4) 0.0329(4) -0.0010(4) 0.0025(3) 0.0152(4)
Cl2 0.0441(8) 0.0682(10) 0.0353(8) 0.0074(6) 0.0030(6) 0.0365(7)
Cl1 0.0516(9) 0.0383(8) 0.0676(11) 0.0085(7) 0.0143(8) 0.0244(7)
F3 0.077(3) 0.048(2) 0.062(3) -0.0212(19) -0.009(2) 0.030(2)
F4 0.076(3) 0.070(3) 0.095(3) -0.020(2) -0.018(2) 0.056(2)
F2 0.062(3) 0.055(2) 0.088(3) -0.026(2) -0.014(2) 0.020(2)
N1 0.032(2) 0.034(2) 0.029(2) -0.0008(18) 0.0068(18) 0.019(2)
N3 0.023(2) 0.035(2) 0.033(2) 0.0008(18) 0.0038(17) 0.0141(18)
F1 0.082(3) 0.052(2) 0.106(4) 0.037(2) 0.021(3) 0.021(2)
N2 0.028(2) 0.035(2) 0.035(3) -0.0019(19) 0.0032(18) 0.0155(19)
C39 0.038(3) 0.037(3) 0.039(3) -0.001(2) 0.002(2) 0.023(2)
C22 0.035(3) 0.037(3) 0.033(3) 0.004(2) 0.003(2) 0.019(2)
C29 0.053(4) 0.037(3) 0.049(4) -0.008(3) 0.000(3) 0.020(3)
C20 0.036(3) 0.040(3) 0.051(4) 0.010(3) 0.011(3) 0.019(3)
C14 0.031(3) 0.031(3) 0.034(3) -0.003(2) -0.002(2) 0.018(2)
C19 0.031(3) 0.040(3) 0.046(4) 0.004(3) 0.005(2) 0.015(2)
C15 0.033(3) 0.033(3) 0.036(3) -0.004(2) 0.004(2) 0.015(2)
C37 0.052(4) 0.044(3) 0.044(4) 0.002(3) -0.003(3) 0.029(3)
C1 0.027(3) 0.026(3) 0.038(3) -0.004(2) 0.002(2) 0.010(2)
C9 0.039(3) 0.033(3) 0.042(3) -0.009(2) 0.001(2) 0.016(2)
C41 0.036(3) 0.037(3) 0.044(4) 0.006(2) -0.003(2) 0.018(3)
C13 0.036(3) 0.039(3) 0.040(3) -0.006(2) 0.005(2) 0.017(2)
C7 0.034(3) 0.035(3) 0.042(3) -0.005(2) 0.002(2) 0.014(2)
C38 0.030(3) 0.033(3) 0.034(3) 0.005(2) 0.006(2) 0.019(2)
C40 0.033(3) 0.034(3) 0.050(4) 0.003(2) 0.003(2) 0.021(2)
C12 0.036(3) 0.047(3) 0.051(4) -0.007(3) 0.005(3) 0.025(3)
C10 0.048(4) 0.032(3) 0.068(5) -0.009(3) 0.010(3) 0.020(3)
C2 0.026(3) 0.034(3) 0.040(3) -0.002(2) 0.001(2) 0.013(2)
C52 0.033(3) 0.041(3) 0.033(3) 0.000(2) 0.000(2) 0.021(2)
C21 0.042(3) 0.041(3) 0.049(4) 0.006(3) 0.001(3) 0.024(3)
C25 0.030(3) 0.040(3) 0.038(3) -0.003(2) -0.004(2) 0.020(2)
C3 0.031(3) 0.045(3) 0.059(4) -0.007(3) 0.004(3) 0.017(3)
C26 0.031(3) 0.042(3) 0.043(3) 0.002(2) 0.001(2) 0.022(2)
C32 0.032(3) 0.041(3) 0.041(3) -0.005(2) -0.005(2) 0.020(2)
C35 0.055(4) 0.055(4) 0.063(4) -0.012(3) -0.017(3) 0.042(3)
C23 0.044(3) 0.047(3) 0.043(3) 0.001(3) -0.005(3) 0.026(3)
C55 0.041(3) 0.043(3) 0.063(5) -0.015(3) -0.006(3) 0.020(3)
C17 0.027(2) 0.034(3) 0.035(3) -0.001(2) 0.003(2) 0.016(2)
C46 0.041(3) 0.041(3) 0.031(3) 0.001(2) 0.002(2) 0.023(3)
C57 0.049(4) 0.044(3) 0.041(4) -0.002(3) 0.004(3) 0.014(3)
C42 0.039(3) 0.046(3) 0.040(3) 0.000(2) -0.002(2) 0.030(3)
C8 0.041(3) 0.030(3) 0.049(4) -0.003(2) 0.006(3) 0.014(3)
C18 0.028(3) 0.037(3) 0.041(3) 0.003(2) 0.005(2) 0.017(2)
C16 0.024(2) 0.031(3) 0.042(3) 0.001(2) 0.004(2) 0.012(2)
C30 0.065(4) 0.062(4) 0.064(5) -0.017(3) -0.009(3) 0.047(4)
C11 0.052(4) 0.054(4) 0.058(4) 0.004(3) 0.008(3) 0.038(3)
C33 0.036(3) 0.048(4) 0.063(4) -0.002(3) 0.003(3) 0.026(3)
C31 0.051(4) 0.062(4) 0.066(5) -0.012(3) -0.008(3) 0.040(4)
C51 0.047(3) 0.042(3) 0.056(4) 0.002(3) 0.000(3) 0.029(3)
C24 0.040(4) 0.059(4) 0.072(5) 0.024(4) 0.013(3) 0.015(3)
C45 0.039(3) 0.040(3) 0.034(3) 0.002(2) 0.005(2) 0.025(2)
C47 0.040(3) 0.049(3) 0.043(4) 0.006(3) 0.005(3) 0.022(3)
C53 0.044(3) 0.048(4) 0.047(4) 0.002(3) 0.001(3) 0.021(3)
C36 0.064(4) 0.049(4) 0.053(4) 0.000(3) -0.008(3) 0.037(3)
C28 0.060(4) 0.056(4) 0.058(4) -0.020(3) -0.019(3) 0.038(4)
C49 0.058(4) 0.039(3) 0.058(5) 0.016(3) 0.008(3) 0.014(3)
C43 0.062(4) 0.073(5) 0.040(4) -0.002(3) -0.005(3) 0.045(4)
C54 0.051(4) 0.051(4) 0.050(4) -0.011(3) -0.002(3) 0.023(3)
C48 0.044(3) 0.054(4) 0.049(4) 0.007(3) 0.010(3) 0.020(3)
C34 0.038(3) 0.066(4) 0.073(5) -0.016(4) -0.007(3) 0.035(3)
C56 0.049(4) 0.045(4) 0.066(5) -0.001(3) 0.005(3) 0.012(3)
C6 0.037(3) 0.032(3) 0.068(5) -0.004(3) 0.011(3) 0.007(3)
C4 0.040(3) 0.052(4) 0.057(4) -0.007(3) 0.006(3) 0.020(3)
C27 0.054(4) 0.049(4) 0.057(4) -0.016(3) -0.016(3) 0.034(3)
C5 0.045(4) 0.051(4) 0.061(5) 0.014(3) 0.017(3) 0.019(3)
C50 0.059(4) 0.049(4) 0.071(5) 0.015(3) 0.008(4) 0.029(3)
C44 0.049(4) 0.044(3) 0.061(4) -0.001(3) 0.000(3) 0.031(3)

loop_
_atom_type_symbol
_atom_type_description
_atom_type_scat_dispersion_real
_atom_type_scat_dispersion_imag
_atom_type_scat_source
C C 0.0181 0.0091 'International Tables Vol C Tables 4.2.6.8 and 6.1.1.4'
H H 0.0000 0.0000 'International Tables Vol C Tables 4.2.6.8 and 6.1.1.4'
Cl Cl 0.3639 0.7018 'International Tables Vol C Tables 4.2.6.8 and 6.1.1.4'
F F 0.0727 0.0534 'International Tables Vol C Tables 4.2.6.8 and 6.1.1.4'
Fe Fe -1.1336 3.1974 'International Tables Vol C Tables 4.2.6.8 and 6.1.1.4'
N N 0.0311 0.0180 'International Tables Vol C Tables 4.2.6.8 and 6.1.1.4'

loop_
_geom_angle_atom_site_label_1
_geom_angle_atom_site_label_2
_geom_angle_atom_site_label_3
_geom_angle
_geom_angle_site_symmetry_1
_geom_angle_site_symmetry_3
_geom_angle_publ_flag
Cl1 Fe1 Cl2 122.68(7) . . ?
N1 Fe1 Cl2 96.62(13) . . ?
N1 Fe1 Cl1 98.40(12) . . ?
N3 Fe1 Cl2 95.43(12) . . ?
N3 Fe1 Cl1 100.76(12) . . ?
N3 Fe1 N1 146.87(17) . . ?
N2 Fe1 Cl2 90.66(14) . . ?
N2 Fe1 Cl1 146.64(14) . . ?
N2 Fe1 N1 74.26(17) . . ?
N2 Fe1 N3 74.86(16) . . ?
C2 N1 Fe1 116.3(3) . . ?
C2 N1 C17 121.3(4) . . ?
C17 N1 Fe1 121.4(3) . . ?
C14 N3 Fe1 115.2(3) . . ?
C14 N3 C16 120.6(4) . . ?
C16 N3 Fe1 123.7(3) . . ?
C15 N2 Fe1 116.9(3) . . ?
C1 N2 Fe1 117.7(3) . . ?
C1 N2 C15 122.1(5) . . ?
C38 C39 H39 119.1 . . ?
C40 C39 H39 119.1 . . ?
C40 C39 C38 121.9(5) . . ?
C21 C22 C23 121.0(5) . . ?
C21 C22 C16 118.3(5) . . ?
C16 C22 C23 120.6(5) . . ?
C30 C29 F3 118.9(6) . . ?
C28 C29 F3 118.7(6) . . ?
C28 C29 C30 122.4(6) . . ?
C19 C20 C21 118.3(5) . . ?
C19 C20 C24 121.4(6) . . ?
C21 C20 C24 120.2(6) . . ?
N3 C14 C15 116.1(5) . . ?
N3 C14 C13 125.5(5) . . ?
C13 C14 C15 118.3(5) . . ?
C20 C19 H19 119.0 . . ?
C20 C19 C18 122.0(6) . . ?
C18 C19 H19 119.0 . . ?
N2 C15 C14 113.1(5) . . ?
N2 C15 C9 120.5(5) . . ?
C9 C15 C14 126.3(5) . . ?
C32 C37 H37 119.3 . . ?
C32 C37 C36 121.4(6) . . ?
C36 C37 H37 119.3 . . ?
N2 C1 C7 120.7(5) . . ?
N2 C1 C2 112.9(4) . . ?
C7 C1 C2 126.5(5) . . ?
C15 C9 C10 123.7(5) . . ?
C8 C9 C15 116.5(5) . . ?
C8 C9 C10 119.5(5) . . ?
C40 C41 H41 118.5 . . ?
C40 C41 C42 122.9(5) . . ?
C42 C41 H41 118.5 . . ?
C14 C13 H13A 108.6 . . ?
C14 C13 H13B 108.6 . . ?
C14 C13 C12 114.6(5) . . ?
H13A C13 H13B 107.6 . . ?
C12 C13 H13A 108.6 . . ?
C12 C13 H13B 108.6 . . ?
C1 C7 C6 124.1(5) . . ?
C8 C7 C1 116.7(5) . . ?
C8 C7 C6 119.1(5) . . ?
C39 C38 C17 118.3(5) . . ?
C39 C38 C45 121.2(5) . . ?
C17 C38 C45 120.5(5) . . ?
C39 C40 C44 119.8(6) . . ?
C41 C40 C39 118.7(5) . . ?
C41 C40 C44 121.5(5) . . ?
C13 C12 H12A 108.9 . . ?
C13 C12 H12B 108.9 . . ?
H12A C12 H12B 107.7 . . ?
C11 C12 C13 113.5(5) . . ?
C11 C12 H12A 108.9 . . ?
C11 C12 H12B 108.9 . . ?
C9 C10 H10A 109.0 . . ?
C9 C10 H10B 109.0 . . ?
C9 C10 C11 113.0(5) . . ?
H10A C10 H10B 107.8 . . ?
C11 C10 H10A 109.0 . . ?
C11 C10 H10B 109.0 . . ?
N1 C2 C1 115.1(4) . . ?
N1 C2 C3 126.0(5) . . ?
C3 C2 C1 118.7(5) . . ?
C57 C52 C45 117.5(5) . . ?
C53 C52 C57 118.1(6) . . ?
C53 C52 C45 124.3(5) . . ?
C22 C21 C20 121.9(6) . . ?
C22 C21 H21 119.1 . . ?
C20 C21 H21 119.1 . . ?
C26 C25 H25 106.1 . . ?
C26 C25 C18 111.0(5) . . ?
C32 C25 H25 106.1 . . ?
C32 C25 C26 115.4(4) . . ?
C32 C25 C18 111.5(5) . . ?
C18 C25 H25 106.1 . . ?
C2 C3 H3A 108.7 . . ?
C2 C3 H3B 108.7 . . ?
C2 C3 C4 114.3(5) . . ?
H3A C3 H3B 107.6 . . ?
C4 C3 H3A 108.7 . . ?
C4 C3 H3B 108.7 . . ?
C31 C26 C25 117.9(5) . . ?
C27 C26 C25 123.5(5) . . ?
C27 C26 C31 118.6(6) . . ?
C37 C32 C25 119.3(5) . . ?
C37 C32 C33 117.9(5) . . ?
C33 C32 C25 122.8(5) . . ?
C36 C35 F4 118.5(6) . . ?
C36 C35 C34 123.4(6) . . ?
C34 C35 F4 118.1(6) . . ?
C22 C23 H23A 109.5 . . ?
C22 C23 H23B 109.5 . . ?
C22 C23 H23C 109.5 . . ?
H23A C23 H23B 109.5 . . ?
H23A C23 H23C 109.5 . . ?
H23B C23 H23C 109.5 . . ?
F2 C55 C54 118.1(6) . . ?
C56 C55 F2 119.7(6) . . ?
C56 C55 C54 122.2(6) . . ?
C38 C17 N1 120.5(5) . . ?
C38 C17 C42 121.0(5) . . ?
C42 C17 N1 118.2(5) . . ?
C51 C46 C45 119.6(5) . . ?
C51 C46 C47 118.2(6) . . ?
C47 C46 C45 122.1(5) . . ?
C52 C57 H57 119.9 . . ?
C56 C57 C52 120.2(6) . . ?
C56 C57 H57 119.9 . . ?
C41 C42 C17 117.2(5) . . ?
C41 C42 C43 121.1(5) . . ?
C17 C42 C43 121.5(5) . . ?
C9 C8 H8 118.3 . . ?
C7 C8 C9 123.5(5) . . ?
C7 C8 H8 118.3 . . ?
C19 C18 C25 120.9(5) . . ?
C19 C18 C16 119.1(5) . . ?
C16 C18 C25 120.0(5) . . ?
C22 C16 N3 118.8(5) . . ?
C18 C16 N3 120.8(5) . . ?
C18 C16 C22 120.2(5) . . ?
C29 C30 H30 120.7 . . ?
C29 C30 C31 118.6(6) . . ?
C31 C30 H30 120.7 . . ?
C12 C11 C10 113.8(6) . . ?
C12 C11 H11A 108.8 . . ?
C12 C11 H11B 108.8 . . ?
C10 C11 H11A 108.8 . . ?
C10 C11 H11B 108.8 . . ?
H11A C11 H11B 107.7 . . ?
C32 C33 H33 119.5 . . ?
C34 C33 C32 121.0(6) . . ?
C34 C33 H33 119.5 . . ?
C26 C31 H31 119.5 . . ?
C30 C31 C26 120.9(6) . . ?
C30 C31 H31 119.5 . . ?
C46 C51 H51 119.6 . . ?
C50 C51 C46 120.7(6) . . ?
C50 C51 H51 119.6 . . ?
C20 C24 H24A 109.5 . . ?
C20 C24 H24B 109.5 . . ?
C20 C24 H24C 109.5 . . ?
H24A C24 H24B 109.5 . . ?
H24A C24 H24C 109.5 . . ?
H24B C24 H24C 109.5 . . ?
C38 C45 C52 109.9(4) . . ?
C38 C45 H45 105.8 . . ?
C52 C45 H45 105.8 . . ?
C46 C45 C38 114.7(5) . . ?
C46 C45 C52 113.9(5) . . ?
C46 C45 H45 105.8 . . ?
C46 C47 H47 119.5 . . ?
C48 C47 C46 120.9(6) . . ?
C48 C47 H47 119.5 . . ?
C52 C53 H53 118.9 . . ?
C52 C53 C54 122.2(6) . . ?
C54 C53 H53 118.9 . . ?
C37 C36 H36 121.0 . . ?
C35 C36 C37 118.0(6) . . ?
C35 C36 H36 121.0 . . ?
C29 C28 H28 120.6 . . ?
C29 C28 C27 118.8(6) . . ?
C27 C28 H28 120.6 . . ?
C48 C49 F1 118.4(7) . . ?
C50 C49 F1 118.4(7) . . ?
C50 C49 C48 123.2(6) . . ?
C42 C43 H43A 109.5 . . ?
C42 C43 H43B 109.5 . . ?
C42 C43 H43C 109.5 . . ?
H43A C43 H43B 109.5 . . ?
H43A C43 H43C 109.5 . . ?
H43B C43 H43C 109.5 . . ?
C55 C54 C53 117.3(6) . . ?
C55 C54 H54 121.3 . . ?
C53 C54 H54 121.3 . . ?
C47 C48 H48 120.7 . . ?
C49 C48 C47 118.5(6) . . ?
C49 C48 H48 120.7 . . ?
C35 C34 C33 118.3(6) . . ?
C35 C34 H34 120.8 . . ?
C33 C34 H34 120.8 . . ?
C55 C56 C57 119.8(6) . . ?
C55 C56 H56 120.1 . . ?
C57 C56 H56 120.1 . . ?
C7 C6 H6A 109.1 . . ?
C7 C6 H6B 109.1 . . ?
C7 C6 C5 112.7(5) . . ?
H6A C6 H6B 107.8 . . ?
C5 C6 H6A 109.1 . . ?
C5 C6 H6B 109.1 . . ?
C3 C4 H4A 108.7 . . ?
C3 C4 H4B 108.7 . . ?
H4A C4 H4B 107.6 . . ?
C5 C4 C3 114.3(5) . . ?
C5 C4 H4A 108.7 . . ?
C5 C4 H4B 108.7 . . ?
C26 C27 C28 120.7(6) . . ?
C26 C27 H27 119.7 . . ?
C28 C27 H27 119.7 . . ?
C6 C5 H5A 108.8 . . ?
C6 C5 H5B 108.8 . . ?
C4 C5 C6 113.9(6) . . ?
C4 C5 H5A 108.8 . . ?
C4 C5 H5B 108.8 . . ?
H5A C5 H5B 107.7 . . ?
C51 C50 H50 120.8 . . ?
C49 C50 C51 118.4(6) . . ?
C49 C50 H50 120.8 . . ?
C40 C44 H44A 109.5 . . ?
C40 C44 H44B 109.5 . . ?
C40 C44 H44C 109.5 . . ?
H44A C44 H44B 109.5 . . ?
H44A C44 H44C 109.5 . . ?
H44B C44 H44C 109.5 . . ?

loop_
_geom_bond_atom_site_label_1
_geom_bond_atom_site_label_2
_geom_bond_distance
_geom_bond_site_symmetry_2
_geom_bond_publ_flag
Fe1 Cl2 2.3519(16) . ?
Fe1 Cl1 2.2390(16) . ?
Fe1 N1 2.200(4) . ?
Fe1 N3 2.200(4) . ?
Fe1 N2 2.093(4) . ?
F3 C29 1.378(7) . ?
F4 C35 1.376(7) . ?
F2 C55 1.361(8) . ?
N1 C2 1.294(7) . ?
N1 C17 1.431(7) . ?
N3 C14 1.295(7) . ?
N3 C16 1.428(7) . ?
F1 C49 1.370(8) . ?
N2 C15 1.352(7) . ?
N2 C1 1.349(7) . ?
C39 H39 0.9300 . ?
C39 C38 1.391(7) . ?
C39 C40 1.383(8) . ?
C22 C21 1.387(8) . ?
C22 C23 1.507(8) . ?
C22 C16 1.408(8) . ?
C29 C30 1.374(10) . ?
C29 C28 1.340(9) . ?
C20 C19 1.377(9) . ?
C20 C21 1.397(9) . ?
C20 C24 1.506(9) . ?
C14 C15 1.489(8) . ?
C14 C13 1.487(8) . ?
C19 H19 0.9300 . ?
C19 C18 1.381(8) . ?
C15 C9 1.396(8) . ?
C37 H37 0.9300 . ?
C37 C32 1.386(9) . ?
C37 C36 1.402(9) . ?
C1 C7 1.392(8) . ?
C1 C2 1.494(7) . ?
C9 C10 1.507(8) . ?
C9 C8 1.388(8) . ?
C41 H41 0.9300 . ?
C41 C40 1.361(9) . ?
C41 C42 1.391(8) . ?
C13 H13A 0.9700 . ?
C13 H13B 0.9700 . ?
C13 C12 1.537(8) . ?
C7 C8 1.386(8) . ?
C7 C6 1.509(8) . ?
C38 C17 1.391(8) . ?
C38 C45 1.524(8) . ?
C40 C44 1.509(8) . ?
C12 H12A 0.9700 . ?
C12 H12B 0.9700 . ?
C12 C11 1.518(9) . ?
C10 H10A 0.9700 . ?
C10 H10B 0.9700 . ?
C10 C11 1.533(10) . ?
C2 C3 1.490(8) . ?
C52 C57 1.395(8) . ?
C52 C45 1.529(8) . ?
C52 C53 1.361(9) . ?
C21 H21 0.9300 . ?
C25 H25 0.9800 . ?
C25 C26 1.521(8) . ?
C25 C32 1.510(8) . ?
C25 C18 1.541(8) . ?
C3 H3A 0.9700 . ?
C3 H3B 0.9700 . ?
C3 C4 1.534(10) . ?
C26 C31 1.382(8) . ?
C26 C27 1.379(8) . ?
C32 C33 1.398(8) . ?
C35 C36 1.351(10) . ?
C35 C34 1.365(11) . ?
C23 H23A 0.9600 . ?
C23 H23B 0.9600 . ?
C23 H23C 0.9600 . ?
C55 C54 1.366(10) . ?
C55 C56 1.350(11) . ?
C17 C42 1.417(8) . ?
C46 C51 1.388(8) . ?
C46 C45 1.515(8) . ?
C46 C47 1.399(8) . ?
C57 H57 0.9300 . ?
C57 C56 1.385(10) . ?
C42 C43 1.509(9) . ?
C8 H8 0.9300 . ?
C18 C16 1.403(8) . ?
C30 H30 0.9300 . ?
C30 C31 1.380(10) . ?
C11 H11A 0.9700 . ?
C11 H11B 0.9700 . ?
C33 H33 0.9300 . ?
C33 C34 1.392(9) . ?
C31 H31 0.9300 . ?
C51 H51 0.9300 . ?
C51 C50 1.385(9) . ?
C24 H24A 0.9600 . ?
C24 H24B 0.9600 . ?
C24 H24C 0.9600 . ?
C45 H45 0.9800 . ?
C47 H47 0.9300 . ?
C47 C48 1.371(9) . ?
C53 H53 0.9300 . ?
C53 C54 1.407(9) . ?
C36 H36 0.9300 . ?
C28 H28 0.9300 . ?
C28 C27 1.399(9) . ?
C49 C48 1.360(10) . ?
C49 C50 1.356(10) . ?
C43 H43A 0.9600 . ?
C43 H43B 0.9600 . ?
C43 H43C 0.9600 . ?
C54 H54 0.9300 . ?
C48 H48 0.9300 . ?
C34 H34 0.9300 . ?
C56 H56 0.9300 . ?
C6 H6A 0.9700 . ?
C6 H6B 0.9700 . ?
C6 C5 1.538(10) . ?
C4 H4A 0.9700 . ?
C4 H4B 0.9700 . ?
C4 C5 1.518(10) . ?
C27 H27 0.9300 . ?
C5 H5A 0.9700 . ?
C5 H5B 0.9700 . ?
C50 H50 0.9300 . ?
C44 H44A 0.9600 . ?
C44 H44B 0.9600 . ?
C44 H44C 0.9600 . ?
